data_4069175
loop_
_publ_author_name
'Dutta, Gargi'
'Kumar, Kamlesh'
'Gupta, B. D.'

_publ_section_title
;
 Cobaloximes with Bis(thiophenyl)glyoxime: Synthesis and
 Structure&#x2212;Property Relationship Study
;
_journal_issue 12
_journal_name_full Organometallics
_journal_page_first 3485
_journal_paper_doi 10.1021/om900065k
_journal_volume 28
_journal_year 2009
_chemical_formula_moiety 'C67 H56 Cl4 Co2 N10 O8 S8 '
_chemical_formula_sum 'C67 H56 Cl4 Co2 N10 O8 S8'
_chemical_formula_weight 1645.44
_chemical_name_systematic
;
 ?
;
_space_group_IT_number 2
_symmetry_cell_setting triclinic
_symmetry_space_group_name_Hall '-P 1'
_symmetry_space_group_name_H-M 'P -1'
_atom_sites_solution_hydrogens geom
_atom_sites_solution_primary direct
_atom_sites_solution_secondary difmap
_audit_creation_method SHELXL-97
_cell_angle_alpha 99.706(5)
_cell_angle_beta 99.115(5)
_cell_angle_gamma 90.263(5)
_cell_formula_units_Z 2
_cell_length_a 11.074(5)
_cell_length_b 12.615(5)
_cell_length_c 25.496(5)
_cell_measurement_reflns_used 25
_cell_measurement_temperature 100(2)
_cell_measurement_theta_max 25.0
_cell_measurement_theta_min 1.0
_cell_volume 3465(2)
_computing_cell_refinement 'Bruker SMART v5.628'
_computing_data_collection 'Bruker SMART v5.628'
_computing_data_reduction 'Bruker SAINT+ v6.45'
_computing_molecular_graphics Diamond
_computing_publication_material 'WinGX v1.64.05'
_computing_structure_refinement 'SHELXL-97 (Sheldrick, 1997)'
_computing_structure_solution 'SIR 97'
_diffrn_ambient_temperature 100(2)
_diffrn_measured_fraction_theta_full 0.981
_diffrn_measured_fraction_theta_max 0.981
_diffrn_measurement_device_type 'CCD area detector'
_diffrn_measurement_method \f/\w
_diffrn_radiation_monochromator graphite
_diffrn_radiation_source 'fine-focus sealed tube'
_diffrn_radiation_type MoK\a
_diffrn_radiation_wavelength 0.71069
_diffrn_reflns_av_R_equivalents 0.0400
_diffrn_reflns_av_sigmaI/netI 0.0852
_diffrn_reflns_limit_h_max 13
_diffrn_reflns_limit_h_min -10
_diffrn_reflns_limit_k_max 15
_diffrn_reflns_limit_k_min -15
_diffrn_reflns_limit_l_max 26
_diffrn_reflns_limit_l_min -30
_diffrn_reflns_number 18725
_diffrn_reflns_theta_full 25.50
_diffrn_reflns_theta_max 25.50
_diffrn_reflns_theta_min 2.11
_exptl_absorpt_coefficient_mu 0.938
_exptl_absorpt_correction_T_max 0.8139
_exptl_absorpt_correction_T_min 0.7531
_exptl_absorpt_correction_type empirical
_exptl_absorpt_process_details 'Bruker SADABS'
_exptl_crystal_colour orange
_exptl_crystal_density_diffrn 1.577
_exptl_crystal_density_method 'not measured'
_exptl_crystal_description prism
_exptl_crystal_F_000 1684
_exptl_crystal_size_max 0.35
_exptl_crystal_size_mid 0.30
_exptl_crystal_size_min 0.25
_refine_diff_density_max 2.060
_refine_diff_density_min -1.585
_refine_diff_density_rms 0.178
_refine_ls_extinction_method none
_refine_ls_goodness_of_fit_ref 1.034
_refine_ls_hydrogen_treatment constr
_refine_ls_matrix_type full
_refine_ls_number_parameters 892
_refine_ls_number_reflns 12678
_refine_ls_number_restraints 0
_refine_ls_restrained_S_all 1.034
_refine_ls_R_factor_all 0.1033
_refine_ls_R_factor_gt 0.0735
_refine_ls_shift/su_max 0.053
_refine_ls_shift/su_mean 0.007
_refine_ls_structure_factor_coef Fsqd
_refine_ls_weighting_details 'calc w=1/[\s^2^(Fo^2^)+(0.1283P)^2^+7.4528P] where P=(Fo^2^+2Fc^2^)/3'
_refine_ls_weighting_scheme calc
_refine_ls_wR_factor_gt 0.1944
_refine_ls_wR_factor_ref 0.2278
_reflns_number_gt 8999
_reflns_number_total 12678
_reflns_threshold_expression >2sigma(I)
_cod_data_source_file om900065k_si_002.cif
_cod_data_source_block 15novbm
_cod_depositor_comments
;
The following automatic conversions were performed:

'_symmetry_cell_setting' value 'Triclinic' changed to 'triclinic'
according to /home/saulius/struct/CIF-dictionaries/cif_core.dic
dictionary named 'cif_core.dic' version 2.4.2 from 2011-04-26.

Automatic conversion script
Id: cif_fix_values 1715 2011-07-08 13:25:40Z adriana 
;
_cod_database_code 4069175

loop_
_symmetry_equiv_pos_as_xyz
'x, y, z'
'-x, -y, -z'

loop_
_atom_site_label
_atom_site_type_symbol
_atom_site_fract_x
_atom_site_fract_y
_atom_site_fract_z
_atom_site_U_iso_or_equiv
_atom_site_adp_type
_atom_site_occupancy
_atom_site_symmetry_multiplicity
_atom_site_calc_flag
_atom_site_refinement_flags
Co2 Co 0.25732(7) 0.36558(6) 0.73864(3) 0.0138(2) Uani 1 1 d .
Co1 Co -0.09680(7) -0.13117(6) 0.74427(3) 0.0159(2) Uani 1 1 d .
Cl1 Cl -0.03397(14) -0.29813(11) 0.74747(6) 0.0210(3) Uani 1 1 d .
Cl2 Cl 0.19281(13) 0.19959(11) 0.74245(6) 0.0194(3) Uani 1 1 d .
S1 S -0.25050(14) -0.25614(12) 0.57332(6) 0.0203(3) Uani 1 1 d .
S5 S 0.48952(15) 0.40059(13) 0.89986(6) 0.0227(4) Uani 1 1 d .
S8 S 0.03899(14) 0.37050(12) 0.57758(6) 0.0198(3) Uani 1 1 d .
S2 S 0.01928(15) -0.12104(12) 0.58590(7) 0.0224(4) Uani 1 1 d .
S7 S 0.30123(14) 0.23869(12) 0.57055(6) 0.0193(3) Uani 1 1 d .
S4 S -0.22855(15) -0.10624(13) 0.90082(6) 0.0242(4) Uani 1 1 d .
S6 S 0.18414(15) 0.43980(13) 0.90571(6) 0.0249(4) Uani 1 1 d .
S3 S 0.06478(17) -0.03839(15) 0.91737(7) 0.0339(4) Uani 1 1 d .
Cl3 Cl -0.0621(3) 0.2050(2) 0.90857(14) 0.0864(9) Uani 1 1 d .
C10 C -0.0654(5) -0.0031(4) 0.5762(2) 0.0175(13) Uani 1 1 d .
O6 O 0.4439(4) 0.2709(3) 0.68366(16) 0.0180(9) Uani 1 1 d .
O8 O 0.5011(4) 0.3211(3) 0.78189(16) 0.0162(9) Uani 1 1 d .
H500 H 0.4817 0.2960 0.7496 0.024 Uiso 1 1 d .
O5 O 0.0185(4) 0.4240(3) 0.69592(16) 0.0181(9) Uani 1 1 d .
H600 H 0.0432 0.4366 0.7361 0.027 Uiso 1 1 d .
Cl4 Cl -0.0228(4) 0.3488(3) 1.01061(18) 0.1191(14) Uani 1 1 d .
O1 O -0.3209(4) -0.2255(3) 0.68392(16) 0.0187(9) Uani 1 1 d .
O3 O -0.3145(4) -0.1812(3) 0.78193(16) 0.0172(9) Uani 1 1 d .
H200 H -0.3197 -0.1930 0.7376 0.026 Uiso 1 1 d .
O4 O 0.1329(4) -0.0543(3) 0.80484(18) 0.0237(10) Uani 1 1 d .
O7 O 0.0632(4) 0.4412(3) 0.79529(17) 0.0207(9) Uani 1 1 d .
O2 O 0.1178(4) -0.0719(3) 0.70423(17) 0.0221(9) Uani 1 1 d .
H300 H 0.1247 -0.0682 0.7381 0.033 Uiso 1 1 d .
N10 N 0.3174(4) 0.5114(4) 0.73524(19) 0.0152(10) Uani 1 1 d .
N7 N 0.3311(4) 0.3071(4) 0.6789(2) 0.0159(10) Uani 1 1 d .
N6 N 0.1226(4) 0.3783(4) 0.68428(19) 0.0157(10) Uani 1 1 d .
N5 N -0.1563(4) 0.0157(4) 0.7421(2) 0.0182(11) Uani 1 1 d .
N2 N 0.0046(4) -0.1176(4) 0.6920(2) 0.0181(11) Uani 1 1 d .
C34 C 0.1416(5) 0.3486(4) 0.6351(2) 0.0159(12) Uani 1 1 d .
C48 C 0.3694(5) 0.1194(5) 0.5891(2) 0.0171(12) Uani 1 1 d .
N1 N -0.2101(4) -0.1878(4) 0.6814(2) 0.0157(10) Uani 1 1 d .
C45 C 0.4719(6) -0.0720(5) 0.6108(3) 0.0281(15) Uani 1 1 d .
H45 H 0.5058 -0.1364 0.6178 0.034 Uiso 1 1 calc R
C55 C 0.6141(5) 0.4550(5) 0.8749(2) 0.0177(12) Uani 1 1 d .
N3 N -0.1984(4) -0.1445(4) 0.7955(2) 0.0171(11) Uani 1 1 d .
N8 N 0.3922(4) 0.3535(4) 0.79350(19) 0.0152(10) Uani 1 1 d .
C49 C 0.1160(6) 0.4909(5) 0.5699(3) 0.0217(14) Uani 1 1 d .
C28 C -0.3664(6) -0.0494(5) 0.8738(2) 0.0205(13) Uani 1 1 d .
C39 C 0.4707(6) 0.6271(5) 0.7159(3) 0.0227(14) Uani 1 1 d .
H39 H 0.5444 0.6348 0.7036 0.027 Uiso 1 1 calc R
N9 N 0.1811(4) 0.4161(4) 0.7995(2) 0.0160(10) Uani 1 1 d .
C13 C -0.2001(6) 0.1755(5) 0.5609(3) 0.0247(14) Uani 1 1 d .
H13 H -0.2451 0.2360 0.5556 0.030 Uiso 1 1 calc R
C1 C -0.1712(6) -0.1934(5) 0.6358(2) 0.0182(13) Uani 1 1 d .
C9 C -0.0824(6) 0.1033(5) 0.7622(2) 0.0205(13) Uani 1 1 d .
H9 H -0.0006 0.0938 0.7752 0.025 Uiso 1 1 calc R
C29 C -0.4769(6) -0.1033(5) 0.8694(2) 0.0220(14) Uani 1 1 d .
H29 H -0.4798 -0.1686 0.8815 0.026 Uiso 1 1 calc R
C11 C -0.1403(6) -0.0035(5) 0.5274(2) 0.0221(14) Uani 1 1 d .
H11 H -0.1456 -0.0632 0.5000 0.027 Uiso 1 1 calc R
C50 C 0.1611(6) 0.4941(5) 0.5225(3) 0.0227(14) Uani 1 1 d .
H50 H 0.1508 0.4345 0.4950 0.027 Uiso 1 1 calc R
C14 C -0.1252(6) 0.1747(5) 0.6099(3) 0.0235(14) Uani 1 1 d .
H14 H -0.1218 0.2334 0.6377 0.028 Uiso 1 1 calc R
C35 C 0.2608(5) 0.3004(4) 0.6314(2) 0.0155(12) Uani 1 1 d .
N4 N 0.0184(4) -0.0813(4) 0.8075(2) 0.0186(11) Uani 1 1 d .
C62 C 0.2570(6) 0.2314(5) 0.9119(2) 0.0242(14) Uani 1 1 d .
H62 H 0.2263 0.2136 0.8753 0.029 Uiso 1 1 calc R
C16 C -0.3063(6) -0.3764(5) 0.5903(2) 0.0182(13) Uani 1 1 d .
C42 C 0.2543(6) 0.5982(5) 0.7507(2) 0.0196(13) Uani 1 1 d .
H42 H 0.1802 0.5886 0.7623 0.024 Uiso 1 1 calc R
C3 C -0.0200(6) -0.0798(5) 0.8527(2) 0.0207(13) Uani 1 1 d .
C17 C -0.4272(6) -0.4103(5) 0.5693(2) 0.0224(14) Uani 1 1 d .
H17 H -0.4779 -0.3681 0.5492 0.027 Uiso 1 1 calc R
C33 C -0.3616(7) 0.0493(5) 0.8569(3) 0.0296(16) Uani 1 1 d .
H33 H -0.2876 0.0875 0.8613 0.036 Uiso 1 1 calc R
C36 C 0.2452(6) 0.4141(5) 0.8459(2) 0.0175(13) Uani 1 1 d .
C6 C -0.3181(6) 0.1323(5) 0.7213(3) 0.0251(14) Uani 1 1 d .
H6 H -0.3991 0.1404 0.7063 0.030 Uiso 1 1 calc R
C56 C 0.5999(6) 0.5437(5) 0.8483(2) 0.0231(14) Uani 1 1 d .
H56 H 0.5242 0.5749 0.8421 0.028 Uiso 1 1 calc R
C38 C 0.4247(6) 0.5259(5) 0.7177(2) 0.0209(13) Uani 1 1 d .
H38 H 0.4687 0.4660 0.7065 0.025 Uiso 1 1 calc R
C19 C -0.3981(6) -0.5681(5) 0.6103(2) 0.0230(14) Uani 1 1 d .
H19 H -0.4292 -0.6323 0.6169 0.028 Uiso 1 1 calc R
C40 C 0.4058(6) 0.7176(5) 0.7327(3) 0.0239(14) Uani 1 1 d .
H40 H 0.4355 0.7866 0.7323 0.029 Uiso 1 1 calc R
C66 C 0.2942(6) 0.3617(5) 0.9939(3) 0.0271(15) Uani 1 1 d .
H66 H 0.2910 0.4319 1.0119 0.033 Uiso 1 1 calc R
C2 C -0.0463(6) -0.1446(5) 0.6417(2) 0.0203(13) Uani 1 1 d .
C37 C 0.3755(6) 0.3867(5) 0.8429(2) 0.0169(12) Uani 1 1 d .
C47 C 0.3156(6) 0.0583(5) 0.6201(3) 0.0229(14) Uani 1 1 d .
H47 H 0.2447 0.0809 0.6333 0.028 Uiso 1 1 calc R
C54 C 0.1311(6) 0.5805(5) 0.6110(2) 0.0235(14) Uani 1 1 d .
H54 H 0.0990 0.5793 0.6425 0.028 Uiso 1 1 calc R
C20 C -0.2774(6) -0.5339(5) 0.6327(3) 0.0243(14) Uani 1 1 d .
H20 H -0.2286 -0.5748 0.6543 0.029 Uiso 1 1 calc R
C43 C 0.4749(6) 0.0852(5) 0.5686(2) 0.0235(14) Uani 1 1 d .
H43 H 0.5107 0.1263 0.5478 0.028 Uiso 1 1 calc R
C57 C 0.7003(7) 0.5841(6) 0.8312(3) 0.0311(16) Uani 1 1 d .
H57 H 0.6916 0.6423 0.8130 0.037 Uiso 1 1 calc R
C51 C 0.2217(6) 0.5865(5) 0.5163(3) 0.0252(14) Uani 1 1 d .
H51 H 0.2509 0.5891 0.4842 0.030 Uiso 1 1 calc R
C53 C 0.1938(6) 0.6706(5) 0.6046(3) 0.0253(15) Uani 1 1 d .
H53 H 0.2061 0.7296 0.6325 0.030 Uiso 1 1 calc R
C21 C -0.2316(6) -0.4382(5) 0.6221(2) 0.0198(13) Uani 1 1 d .
H21 H -0.1513 -0.4154 0.6361 0.024 Uiso 1 1 calc R
C7 C -0.2450(6) 0.2213(5) 0.7428(3) 0.0251(14) Uani 1 1 d .
H7 H -0.2753 0.2900 0.7432 0.030 Uiso 1 1 calc R
C8 C -0.1245(6) 0.2068(5) 0.7641(3) 0.0263(15) Uani 1 1 d .
H8 H -0.0726 0.2657 0.7795 0.032 Uiso 1 1 calc R
C61 C 0.2519(6) 0.3364(5) 0.9390(2) 0.0208(13) Uani 1 1 d .
C46 C 0.3683(6) -0.0369(5) 0.6314(3) 0.0238(14) Uani 1 1 d .
H46 H 0.3335 -0.0770 0.6530 0.029 Uiso 1 1 calc R
C64 C 0.3509(6) 0.1786(6) 0.9950(3) 0.0290(15) Uani 1 1 d .
H64 H 0.3858 0.1261 1.0136 0.035 Uiso 1 1 calc R
C59 C 0.8264(7) 0.4509(6) 0.8677(3) 0.0372(18) Uani 1 1 d .
H59 H 0.9023 0.4201 0.8743 0.045 Uiso 1 1 calc R
C41 C 0.2951(6) 0.7014(5) 0.7499(3) 0.0230(14) Uani 1 1 d .
H41 H 0.2488 0.7599 0.7609 0.028 Uiso 1 1 calc R
C30 C -0.5841(6) -0.0601(5) 0.8468(3) 0.0289(15) Uani 1 1 d .
H30 H -0.6588 -0.0957 0.8451 0.035 Uiso 1 1 calc R
C5 C -0.2736(6) 0.0311(5) 0.7214(3) 0.0230(14) Uani 1 1 d .
H5 H -0.3255 -0.0284 0.7068 0.028 Uiso 1 1 calc R
C26 C 0.3341(7) -0.1936(8) 0.9877(3) 0.051(2) Uani 1 1 d .
H26 H 0.3870 -0.1813 1.0205 0.061 Uiso 1 1 calc R
C15 C -0.0560(6) 0.0862(5) 0.6174(3) 0.0236(14) Uani 1 1 d .
H15 H -0.0034 0.0861 0.6496 0.028 Uiso 1 1 calc R
C63 C 0.3091(6) 0.1531(5) 0.9406(3) 0.0290(15) Uani 1 1 d .
H63 H 0.3154 0.0833 0.9227 0.035 Uiso 1 1 calc R
C60 C 0.7268(6) 0.4097(6) 0.8842(3) 0.0292(15) Uani 1 1 d .
H60 H 0.7353 0.3506 0.9018 0.035 Uiso 1 1 calc R
C32 C -0.4708(7) 0.0908(5) 0.8328(3) 0.0347(17) Uani 1 1 d .
H32 H -0.4687 0.1563 0.8208 0.042 Uiso 1 1 calc R
C12 C -0.2086(6) 0.0883(5) 0.5198(3) 0.0256(14) Uani 1 1 d .
H12 H -0.2592 0.0899 0.4872 0.031 Uiso 1 1 calc R
C4 C -0.1518(6) -0.1121(5) 0.8457(2) 0.0192(13) Uani 1 1 d .
C27 C 0.2482(7) -0.1238(6) 0.9751(3) 0.0355(17) Uani 1 1 d .
H27 H 0.2392 -0.0635 1.0006 0.043 Uiso 1 1 calc R
C31 C -0.5810(7) 0.0345(6) 0.8270(3) 0.0327(17) Uani 1 1 d .
H31 H -0.6523 0.0604 0.8098 0.039 Uiso 1 1 calc R
C52 C 0.2390(6) 0.6748(5) 0.5573(3) 0.0266(15) Uani 1 1 d .
H52 H 0.2806 0.7364 0.5532 0.032 Uiso 1 1 calc R
C24 C 0.2789(9) -0.3005(5) 0.8975(3) 0.041(2) Uani 1 1 d .
H24 H 0.2983 -0.3533 0.8703 0.049 Uiso 1 1 calc R
C23 C 0.1795(7) -0.2272(6) 0.8861(3) 0.0359(17) Uani 1 1 d .
H23 H 0.1242 -0.2399 0.8541 0.043 Uiso 1 1 calc R
C44 C 0.5260(6) -0.0104(5) 0.5794(3) 0.0285(15) Uani 1 1 d .
H44 H 0.5963 -0.0336 0.5657 0.034 Uiso 1 1 calc R
C65 C 0.3416(7) 0.2813(6) 1.0220(3) 0.0325(16) Uani 1 1 d .
H65 H 0.3669 0.2973 1.0591 0.039 Uiso 1 1 calc R
C58 C 0.8138(7) 0.5391(6) 0.8409(3) 0.0423(19) Uani 1 1 d .
H58 H 0.8811 0.5674 0.8296 0.051 Uiso 1 1 calc R
C18 C -0.4710(6) -0.5077(5) 0.5786(3) 0.0266(15) Uani 1 1 d .
H18 H -0.5502 -0.5322 0.5633 0.032 Uiso 1 1 calc R
C22 C 0.1718(7) -0.1377(6) 0.9255(3) 0.0324(16) Uani 1 1 d .
C25 C 0.3409(7) -0.2904(6) 0.9473(4) 0.042(2) Uani 1 1 d .
H25 H 0.3897 -0.3461 0.9569 0.050 Uiso 1 1 calc R
C100 C -0.0148(12) 0.2279(9) 0.9735(4) 0.080(4) Uani 1 1 d .
H10A H 0.0703 0.2083 0.9791 0.096 Uiso 1 1 calc R
H10B H -0.0597 0.1777 0.9888 0.096 Uiso 1 1 calc R

loop_
_atom_site_aniso_label
_atom_site_aniso_U_11
_atom_site_aniso_U_22
_atom_site_aniso_U_33
_atom_site_aniso_U_23
_atom_site_aniso_U_13
_atom_site_aniso_U_12
Co2 0.0121(4) 0.0125(4) 0.0174(4) 0.0034(3) 0.0027(3) 0.0008(3)
Co1 0.0122(4) 0.0137(4) 0.0224(4) 0.0057(3) 0.0026(3) 0.0001(3)
Cl1 0.0194(8) 0.0155(7) 0.0289(8) 0.0069(6) 0.0033(6) 0.0035(6)
Cl2 0.0191(7) 0.0153(7) 0.0242(8) 0.0055(6) 0.0029(6) -0.0020(6)
S1 0.0229(8) 0.0197(8) 0.0191(8) 0.0045(6) 0.0045(6) -0.0005(6)
S5 0.0198(8) 0.0313(9) 0.0168(8) 0.0049(6) 0.0017(6) -0.0021(7)
S8 0.0179(8) 0.0198(8) 0.0207(8) 0.0058(6) -0.0021(6) -0.0010(6)
S2 0.0214(8) 0.0199(8) 0.0302(9) 0.0089(6) 0.0125(7) 0.0036(6)
S7 0.0230(8) 0.0175(7) 0.0179(7) 0.0033(6) 0.0042(6) 0.0024(6)
S4 0.0213(8) 0.0310(9) 0.0203(8) 0.0067(7) 0.0012(6) 0.0009(7)
S6 0.0267(9) 0.0296(9) 0.0213(8) 0.0059(7) 0.0102(7) 0.0088(7)
S3 0.0299(10) 0.0372(10) 0.0293(9) 0.0056(8) -0.0106(8) -0.0059(8)
Cl3 0.0681(19) 0.0703(18) 0.115(3) 0.0129(17) -0.0011(17) 0.0081(15)
C10 0.020(3) 0.012(3) 0.025(3) 0.008(2) 0.013(3) 0.003(2)
O6 0.010(2) 0.019(2) 0.026(2) 0.0046(17) 0.0054(17) 0.0025(17)
O8 0.012(2) 0.019(2) 0.018(2) 0.0017(16) 0.0042(16) 0.0017(17)
O5 0.010(2) 0.023(2) 0.023(2) 0.0058(18) 0.0025(17) 0.0043(17)
Cl4 0.086(3) 0.123(3) 0.141(3) -0.011(3) 0.033(2) -0.004(2)
O1 0.021(2) 0.015(2) 0.022(2) 0.0053(17) 0.0052(18) -0.0036(17)
O3 0.010(2) 0.021(2) 0.020(2) 0.0015(17) 0.0028(16) -0.0010(17)
O4 0.010(2) 0.026(2) 0.034(3) 0.008(2) -0.0018(18) -0.0037(18)
O7 0.015(2) 0.021(2) 0.028(2) 0.0068(18) 0.0062(18) 0.0004(18)
O2 0.013(2) 0.023(2) 0.031(2) 0.0034(19) 0.0048(18) -0.0032(18)
N10 0.016(3) 0.014(2) 0.016(2) 0.0033(19) 0.004(2) 0.000(2)
N7 0.010(2) 0.011(2) 0.026(3) 0.004(2) 0.003(2) -0.0004(19)
N6 0.014(3) 0.013(2) 0.020(3) 0.000(2) 0.004(2) -0.004(2)
N5 0.015(3) 0.019(3) 0.021(3) 0.007(2) 0.001(2) -0.001(2)
N2 0.014(3) 0.016(2) 0.025(3) 0.006(2) 0.004(2) -0.002(2)
C34 0.020(3) 0.010(3) 0.017(3) 0.004(2) -0.001(2) 0.001(2)
C48 0.017(3) 0.017(3) 0.016(3) 0.001(2) 0.001(2) 0.003(2)
N1 0.012(2) 0.013(2) 0.023(3) 0.004(2) 0.005(2) -0.0003(19)
C45 0.033(4) 0.016(3) 0.031(4) 0.000(3) -0.004(3) 0.007(3)
C55 0.017(3) 0.018(3) 0.016(3) -0.002(2) 0.003(2) -0.003(2)
N3 0.011(2) 0.013(2) 0.028(3) 0.006(2) 0.001(2) 0.001(2)
N8 0.014(3) 0.011(2) 0.022(3) 0.005(2) 0.007(2) 0.0055(19)
C49 0.019(3) 0.020(3) 0.027(3) 0.010(3) 0.000(3) 0.003(3)
C28 0.022(3) 0.020(3) 0.018(3) 0.000(2) 0.004(3) 0.004(3)
C39 0.021(3) 0.020(3) 0.028(3) 0.007(3) 0.006(3) -0.004(3)
N9 0.010(2) 0.014(2) 0.024(3) 0.003(2) 0.004(2) -0.0003(19)
C13 0.027(4) 0.016(3) 0.033(4) 0.005(3) 0.010(3) 0.005(3)
C1 0.021(3) 0.015(3) 0.018(3) 0.004(2) 0.001(2) 0.003(2)
C9 0.017(3) 0.019(3) 0.026(3) 0.005(3) 0.003(3) -0.002(3)
C29 0.023(3) 0.020(3) 0.022(3) 0.001(3) 0.006(3) 0.004(3)
C11 0.032(4) 0.018(3) 0.018(3) 0.005(2) 0.006(3) -0.007(3)
C50 0.020(3) 0.021(3) 0.026(3) 0.004(3) 0.001(3) 0.005(3)
C14 0.029(4) 0.020(3) 0.024(3) 0.008(3) 0.008(3) -0.003(3)
C35 0.015(3) 0.015(3) 0.017(3) 0.002(2) 0.003(2) 0.001(2)
N4 0.013(3) 0.015(2) 0.028(3) 0.005(2) 0.003(2) -0.001(2)
C62 0.023(3) 0.034(4) 0.016(3) 0.005(3) 0.006(3) -0.004(3)
C16 0.019(3) 0.017(3) 0.016(3) -0.002(2) 0.001(2) 0.000(2)
C42 0.019(3) 0.018(3) 0.022(3) 0.004(2) 0.004(3) 0.005(3)
C3 0.019(3) 0.020(3) 0.022(3) 0.003(2) -0.002(3) 0.004(3)
C17 0.020(3) 0.024(3) 0.023(3) 0.002(3) 0.002(3) 0.001(3)
C33 0.030(4) 0.019(3) 0.043(4) 0.008(3) 0.014(3) 0.002(3)
C36 0.020(3) 0.014(3) 0.021(3) 0.008(2) 0.008(3) 0.004(2)
C6 0.019(3) 0.026(3) 0.029(4) 0.005(3) 0.001(3) 0.008(3)
C56 0.022(3) 0.021(3) 0.025(3) -0.001(3) 0.004(3) 0.004(3)
C38 0.021(3) 0.020(3) 0.024(3) 0.007(3) 0.005(3) 0.002(3)
C19 0.025(4) 0.021(3) 0.024(3) 0.001(3) 0.012(3) -0.007(3)
C40 0.029(4) 0.010(3) 0.032(4) 0.003(3) 0.002(3) -0.001(3)
C66 0.028(4) 0.030(4) 0.022(3) -0.002(3) 0.006(3) -0.005(3)
C2 0.024(3) 0.017(3) 0.024(3) 0.006(3) 0.012(3) 0.000(3)
C37 0.019(3) 0.017(3) 0.015(3) 0.005(2) 0.003(2) 0.001(2)
C47 0.025(3) 0.017(3) 0.027(3) -0.001(3) 0.008(3) -0.007(3)
C54 0.024(3) 0.028(3) 0.018(3) 0.009(3) -0.002(3) 0.007(3)
C20 0.028(4) 0.022(3) 0.026(3) 0.007(3) 0.007(3) 0.003(3)
C43 0.023(3) 0.027(3) 0.021(3) -0.001(3) 0.009(3) -0.003(3)
C57 0.034(4) 0.028(4) 0.032(4) 0.011(3) 0.000(3) -0.009(3)
C51 0.026(4) 0.027(3) 0.025(3) 0.009(3) 0.008(3) 0.005(3)
C53 0.030(4) 0.016(3) 0.029(4) 0.007(3) -0.001(3) 0.005(3)
C21 0.019(3) 0.014(3) 0.024(3) -0.002(2) 0.002(3) 0.000(2)
C7 0.024(4) 0.018(3) 0.036(4) 0.007(3) 0.011(3) 0.007(3)
C8 0.027(4) 0.017(3) 0.036(4) 0.004(3) 0.007(3) -0.002(3)
C61 0.019(3) 0.025(3) 0.020(3) 0.005(3) 0.005(2) -0.003(3)
C46 0.027(4) 0.018(3) 0.026(3) 0.003(3) 0.004(3) -0.003(3)
C64 0.023(4) 0.032(4) 0.036(4) 0.014(3) 0.010(3) 0.000(3)
C59 0.019(4) 0.047(5) 0.049(5) 0.013(4) 0.008(3) 0.003(3)
C41 0.024(3) 0.014(3) 0.031(4) 0.004(3) 0.002(3) 0.001(3)
C30 0.025(4) 0.029(4) 0.031(4) 0.000(3) 0.004(3) 0.004(3)
C5 0.024(3) 0.014(3) 0.030(4) 0.003(3) 0.005(3) 0.003(3)
C26 0.027(4) 0.097(7) 0.036(4) 0.037(5) 0.003(3) 0.023(5)
C15 0.023(3) 0.024(3) 0.024(3) 0.009(3) 0.002(3) -0.002(3)
C63 0.033(4) 0.024(3) 0.032(4) 0.005(3) 0.011(3) 0.001(3)
C60 0.024(4) 0.035(4) 0.029(4) 0.007(3) 0.004(3) -0.002(3)
C32 0.048(5) 0.021(3) 0.039(4) 0.010(3) 0.013(4) 0.014(3)
C12 0.027(4) 0.024(3) 0.028(3) 0.012(3) 0.001(3) 0.002(3)
C4 0.021(3) 0.016(3) 0.020(3) 0.003(2) 0.004(3) 0.001(2)
C27 0.032(4) 0.036(4) 0.034(4) 0.001(3) 0.001(3) 0.004(3)
C31 0.026(4) 0.046(4) 0.028(4) 0.007(3) 0.009(3) 0.020(3)
C52 0.026(4) 0.023(3) 0.031(4) 0.009(3) 0.004(3) 0.000(3)
C24 0.094(7) 0.006(3) 0.018(3) 0.003(3) -0.004(4) 0.016(4)
C23 0.037(4) 0.031(4) 0.036(4) 0.000(3) 0.000(3) 0.002(3)
C44 0.021(4) 0.029(4) 0.031(4) -0.007(3) 0.006(3) 0.007(3)
C65 0.034(4) 0.042(4) 0.021(3) 0.008(3) 0.001(3) -0.008(3)
C58 0.033(4) 0.045(5) 0.051(5) 0.009(4) 0.012(4) -0.006(4)
C18 0.019(3) 0.033(4) 0.026(4) 0.005(3) 0.002(3) -0.001(3)
C22 0.030(4) 0.033(4) 0.036(4) 0.010(3) 0.007(3) 0.002(3)
C25 0.035(4) 0.020(4) 0.074(6) 0.017(4) 0.009(4) 0.012(3)
C100 0.095(9) 0.068(7) 0.083(8) -0.010(6) 0.058(7) -0.007(6)

loop_
_atom_type_symbol
_atom_type_description
_atom_type_scat_dispersion_real
_atom_type_scat_dispersion_imag
_atom_type_scat_source
C C 0.0033 0.0016 'International Tables Vol C Tables 4.2.6.8 and 6.1.1.4'
H H 0.0000 0.0000 'International Tables Vol C Tables 4.2.6.8 and 6.1.1.4'
N N 0.0061 0.0033 'International Tables Vol C Tables 4.2.6.8 and 6.1.1.4'
O O 0.0106 0.0060 'International Tables Vol C Tables 4.2.6.8 and 6.1.1.4'
S S 0.1246 0.1234 'International Tables Vol C Tables 4.2.6.8 and 6.1.1.4'
Cl Cl 0.1484 0.1585 'International Tables Vol C Tables 4.2.6.8 and 6.1.1.4'
Co Co 0.3494 0.9721 'International Tables Vol C Tables 4.2.6.8 and 6.1.1.4'

loop_
_geom_angle_atom_site_label_1
_geom_angle_atom_site_label_2
_geom_angle_atom_site_label_3
_geom_angle
N7 Co2 N9 176.6(2)
N7 Co2 N6 82.7(2)
N9 Co2 N6 97.9(2)
N7 Co2 N8 97.6(2)
N9 Co2 N8 81.8(2)
N6 Co2 N8 179.7(2)
N7 Co2 N10 90.8(2)
N9 Co2 N10 92.5(2)
N6 Co2 N10 90.1(2)
N8 Co2 N10 89.7(2)
N7 Co2 Cl2 88.54(15)
N9 Co2 Cl2 88.12(15)
N6 Co2 Cl2 90.59(15)
N8 Co2 Cl2 89.55(15)
N10 Co2 Cl2 178.95(15)
N3 Co1 N4 82.0(2)
N3 Co1 N1 97.7(2)
N4 Co1 N1 177.3(2)
N3 Co1 N2 179.5(2)
N4 Co1 N2 98.5(2)
N1 Co1 N2 81.8(2)
N3 Co1 N5 88.7(2)
N4 Co1 N5 91.4(2)
N1 Co1 N5 91.3(2)
N2 Co1 N5 91.1(2)
N3 Co1 Cl1 89.94(15)
N4 Co1 Cl1 88.99(15)
N1 Co1 Cl1 88.30(15)
N2 Co1 Cl1 90.29(15)
N5 Co1 Cl1 178.52(16)
C1 S1 C16 101.1(3)
C37 S5 C55 101.0(3)
C34 S8 C49 95.3(3)
C2 S2 C10 95.4(3)
C35 S7 C48 101.2(3)
C4 S4 C28 98.7(3)
C36 S6 C61 100.4(3)
C22 S3 C3 105.0(3)
C11 C10 C15 121.2(5)
C11 C10 S2 118.4(5)
C15 C10 S2 120.4(5)
N8 O8 H500 99.9
N6 O5 H600 96.3
N1 O1 H200 98.0
N3 O3 H200 97.9
N9 O7 H600 95.7
N2 O2 H300 96.5
C42 N10 C38 118.4(5)
C42 N10 Co2 121.0(4)
C38 N10 Co2 120.6(4)
C35 N7 O6 121.6(5)
C35 N7 Co2 115.3(4)
O6 N7 Co2 123.1(4)
C34 N6 O5 122.3(5)
C34 N6 Co2 115.4(4)
O5 N6 Co2 122.0(4)
C5 N5 C9 118.1(5)
C5 N5 Co1 120.5(4)
C9 N5 Co1 121.4(4)
C2 N2 O2 119.9(5)
C2 N2 Co1 116.0(4)
O2 N2 Co1 123.7(4)
N6 C34 C35 113.4(5)
N6 C34 S8 123.9(5)
C35 C34 S8 122.5(4)
C47 C48 C43 120.4(6)
C47 C48 S7 121.5(5)
C43 C48 S7 118.0(5)
C1 N1 O1 121.3(5)
C1 N1 Co1 116.4(4)
O1 N1 Co1 122.3(4)
C46 C45 C44 120.0(6)
C46 C45 H45 120.0
C44 C45 H45 120.0
C60 C55 C56 120.2(6)
C60 C55 S5 118.3(5)
C56 C55 S5 121.5(5)
C4 N3 O3 120.5(5)
C4 N3 Co1 116.6(4)
O3 N3 Co1 122.9(4)
C37 N8 O8 121.6(5)
C37 N8 Co2 116.3(4)
O8 N8 Co2 121.9(4)
C50 C49 C54 120.0(6)
C50 C49 S8 119.1(5)
C54 C49 S8 120.9(5)
C29 C28 C33 120.3(6)
C29 C28 S4 120.2(5)
C33 C28 S4 119.5(5)
C38 C39 C40 119.6(6)
C38 C39 H39 120.2
C40 C39 H39 120.2
C36 N9 O7 120.4(5)
C36 N9 Co2 116.3(4)
O7 N9 Co2 122.9(4)
C12 C13 C14 121.0(6)
C12 C13 H13 119.5
C14 C13 H13 119.5
N1 C1 C2 112.7(5)
N1 C1 S1 125.1(5)
C2 C1 S1 122.1(5)
N5 C9 C8 122.2(6)
N5 C9 H9 118.9
C8 C9 H9 118.9
C28 C29 C30 120.1(6)
C28 C29 H29 120.0
C30 C29 H29 120.0
C10 C11 C12 118.7(6)
C10 C11 H11 120.7
C12 C11 H11 120.7
C49 C50 C51 119.6(6)
C49 C50 H50 120.2
C51 C50 H50 120.2
C15 C14 C13 119.6(6)
C15 C14 H14 120.2
C13 C14 H14 120.2
N7 C35 C34 112.7(5)
N7 C35 S7 124.7(4)
C34 C35 S7 122.6(4)
C3 N4 O4 122.3(5)
C3 N4 Co1 116.1(4)
O4 N4 Co1 121.5(4)
C61 C62 C63 119.0(6)
C61 C62 H62 120.5
C63 C62 H62 120.5
C17 C16 C21 120.2(6)
C17 C16 S1 118.0(5)
C21 C16 S1 121.8(5)
N10 C42 C41 122.5(6)
N10 C42 H42 118.8
C41 C42 H42 118.8
N4 C3 C4 112.7(5)
N4 C3 S3 126.5(5)
C4 C3 S3 120.8(5)
C18 C17 C16 119.4(6)
C18 C17 H17 120.3
C16 C17 H17 120.3
C28 C33 C32 118.9(7)
C28 C33 H33 120.5
C32 C33 H33 120.5
N9 C36 C37 113.0(5)
N9 C36 S6 122.7(5)
C37 C36 S6 124.3(4)
C5 C6 C7 120.7(6)
C5 C6 H6 119.6
C7 C6 H6 119.6
C57 C56 C55 118.9(6)
C57 C56 H56 120.6
C55 C56 H56 120.6
N10 C38 C39 122.0(6)
N10 C38 H38 119.0
C39 C38 H38 119.0
C18 C19 C20 120.7(6)
C18 C19 H19 119.7
C20 C19 H19 119.7
C41 C40 C39 117.8(6)
C41 C40 H40 121.1
C39 C40 H40 121.1
C61 C66 C65 119.7(6)
C61 C66 H66 120.2
C65 C66 H66 120.2
N2 C2 C1 112.5(5)
N2 C2 S2 125.0(5)
C1 C2 S2 122.4(5)
N8 C37 C36 111.8(5)
N8 C37 S5 125.4(5)
C36 C37 S5 122.9(4)
C48 C47 C46 119.8(6)
C48 C47 H47 120.1
C46 C47 H47 120.1
C53 C54 C49 119.6(6)
C53 C54 H54 120.2
C49 C54 H54 120.2
C21 C20 C19 119.2(6)
C21 C20 H20 120.4
C19 C20 H20 120.4
C44 C43 C48 119.6(6)
C44 C43 H43 120.2
C48 C43 H43 120.2
C58 C57 C56 120.9(7)
C58 C57 H57 119.5
C56 C57 H57 119.5
C52 C51 C50 120.5(6)
C52 C51 H51 119.7
C50 C51 H51 119.7
C54 C53 C52 120.9(6)
C54 C53 H53 119.5
C52 C53 H53 119.6
C20 C21 C16 120.0(6)
C20 C21 H21 120.0
C16 C21 H21 120.0
C6 C7 C8 118.3(6)
C6 C7 H7 120.8
C8 C7 H7 120.8
C9 C8 C7 119.1(6)
C9 C8 H8 120.5
C7 C8 H8 120.5
C66 C61 C62 120.2(6)
C66 C61 S6 118.1(5)
C62 C61 S6 121.6(5)
C45 C46 C47 120.2(6)
C45 C46 H46 119.9
C47 C46 H46 119.9
C63 C64 C65 120.4(6)
C63 C64 H64 119.8
C65 C64 H64 119.8
C60 C59 C58 119.9(7)
C60 C59 H59 120.1
C58 C59 H59 120.1
C42 C41 C40 119.7(6)
C42 C41 H41 120.1
C40 C41 H41 120.1
C31 C30 C29 120.7(7)
C31 C30 H30 119.6
C29 C30 H30 119.7
N5 C5 C6 121.6(6)
N5 C5 H5 119.2
C6 C5 H5 119.2
C27 C26 C25 116.8(7)
C27 C26 H26 121.6
C25 C26 H26 121.6
C14 C15 C10 119.6(6)
C14 C15 H15 120.2
C10 C15 H15 120.2
C64 C63 C62 120.5(6)
C64 C63 H63 119.8
C62 C63 H63 119.7
C55 C60 C59 120.6(7)
C55 C60 H60 119.7
C59 C60 H60 119.7
C31 C32 C33 120.3(6)
C31 C32 H32 119.8
C33 C32 H32 119.8
C13 C12 C11 119.8(6)
C13 C12 H12 120.1
C11 C12 H12 120.1
N3 C4 C3 112.4(5)
N3 C4 S4 126.2(5)
C3 C4 S4 121.5(4)
C26 C27 C22 122.7(7)
C26 C27 H27 118.6
C22 C27 H27 118.6
C30 C31 C32 119.5(6)
C30 C31 H31 120.2
C32 C31 H31 120.2
C51 C52 C53 119.3(6)
C51 C52 H52 120.3
C53 C52 H52 120.3
C25 C24 C23 119.1(6)
C25 C24 H24 120.5
C23 C24 H24 120.5
C22 C23 C24 116.9(6)
C22 C23 H23 121.5
C24 C23 H23 121.5
C43 C44 C45 120.0(6)
C43 C44 H44 120.0
C45 C44 H44 120.0
C64 C65 C66 120.1(6)
C64 C65 H65 120.0
C66 C65 H65 120.0
C57 C58 C59 119.4(7)
C57 C58 H58 120.3
C59 C58 H58 120.3
C19 C18 C17 120.5(6)
C19 C18 H18 119.8
C17 C18 H18 119.8
C23 C22 C27 121.2(7)
C23 C22 S3 123.2(6)
C27 C22 S3 115.5(6)
C24 C25 C26 121.7(6)
C24 C25 H25 119.1
C26 C25 H25 119.1
Cl3 C100 Cl4 121.8(8)
Cl3 C100 H10A 106.9
Cl4 C100 H10A 106.9
Cl3 C100 H10B 106.9
Cl4 C100 H10B 106.9
H10A C100 H10B 106.7

loop_
_geom_bond_atom_site_label_1
_geom_bond_atom_site_label_2
_geom_bond_distance
Co2 N7 1.884(5)
Co2 N9 1.900(5)
Co2 N6 1.896(5)
Co2 N8 1.903(5)
Co2 N10 1.973(5)
Co2 Cl2 2.2319(18)
Co1 N3 1.881(5)
Co1 N4 1.903(5)
Co1 N1 1.903(5)
Co1 N2 1.901(5)
Co1 N5 1.976(5)
Co1 Cl1 2.2317(17)
S1 C1 1.749(6)
S1 C16 1.781(6)
S5 C37 1.750(6)
S5 C55 1.787(6)
S8 C34 1.769(6)
S8 C49 1.793(6)
S2 C2 1.763(6)
S2 C10 1.793(6)
S7 C35 1.741(6)
S7 C48 1.787(6)
S4 C4 1.746(6)
S4 C28 1.778(6)
S6 C36 1.745(6)
S6 C61 1.780(6)
S3 C22 1.743(7)
S3 C3 1.757(6)
Cl3 C100 1.631(12)
C10 C11 1.381(9)
C10 C15 1.396(9)
O6 N7 1.326(6)
O8 N8 1.337(6)
O8 H500 0.8251
O5 N6 1.344(6)
O5 H600 1.0027
Cl4 C100 1.664(11)
O1 N1 1.329(6)
O1 H200 1.3589
O3 N3 1.337(6)
O3 H200 1.1069
O4 N4 1.327(6)
O7 N9 1.336(6)
O7 H600 1.4813
O2 N2 1.345(6)
O2 H300 0.8483
N10 C42 1.339(7)
N10 C38 1.357(8)
N7 C35 1.322(7)
N6 C34 1.299(7)
N5 C5 1.352(8)
N5 C9 1.349(8)
N2 C2 1.305(8)
C34 C35 1.465(8)
C48 C47 1.388(9)
C48 C43 1.395(9)
N1 C1 1.295(8)
C45 C46 1.381(9)
C45 C44 1.402(10)
C45 H45 0.9300
C55 C60 1.377(9)
C55 C56 1.402(9)
N3 C4 1.297(8)
N8 C37 1.302(7)
C49 C50 1.386(9)
C49 C54 1.395(9)
C28 C29 1.376(9)
C28 C33 1.388(9)
C39 C38 1.383(8)
C39 C40 1.394(9)
C39 H39 0.9300
N9 C36 1.286(8)
C13 C12 1.377(9)
C13 C14 1.389(9)
C13 H13 0.9300
C1 C2 1.486(9)
C9 C8 1.384(9)
C9 H9 0.9300
C29 C30 1.390(9)
C29 H29 0.9300
C11 C12 1.410(9)
C11 H11 0.9300
C50 C51 1.387(9)
C50 H50 0.9300
C14 C15 1.379(9)
C14 H14 0.9300
N4 C3 1.287(8)
C62 C61 1.393(9)
C62 C63 1.400(9)
C62 H62 0.9300
C16 C17 1.397(9)
C16 C21 1.398(8)
C42 C41 1.380(8)
C42 H42 0.9300
C3 C4 1.488(9)
C17 C18 1.390(9)
C17 H17 0.9300
C33 C32 1.412(10)
C33 H33 0.9300
C36 C37 1.496(8)
C6 C5 1.371(8)
C6 C7 1.364(9)
C6 H6 0.9300
C56 C57 1.380(10)
C56 H56 0.9300
C38 H38 0.9300
C19 C18 1.375(9)
C19 C20 1.403(9)
C19 H19 0.9300
C40 C41 1.393(9)
C40 H40 0.9300
C66 C61 1.385(9)
C66 C65 1.395(10)
C66 H66 0.9300
C47 C46 1.391(9)
C47 H47 0.9300
C54 C53 1.376(9)
C54 H54 0.9300
C20 C21 1.391(9)
C20 H20 0.9300
C43 C44 1.385(9)
C43 H43 0.9300
C57 C58 1.385(11)
C57 H57 0.9300
C51 C52 1.384(9)
C51 H51 0.9300
C53 C52 1.386(9)
C53 H53 0.9300
C21 H21 0.9300
C7 C8 1.383(9)
C7 H7 0.9300
C8 H8 0.9300
C46 H46 0.9300
C64 C63 1.372(10)
C64 C65 1.373(10)
C64 H64 0.9300
C59 C60 1.371(10)
C59 C58 1.397(11)
C59 H59 0.9300
C41 H41 0.9300
C30 C31 1.375(10)
C30 H30 0.9300
C5 H5 0.9300
C26 C27 1.338(10)
C26 C25 1.470(12)
C26 H26 0.9300
C15 H15 0.9300
C63 H63 0.9300
C60 H60 0.9300
C32 C31 1.383(11)
C32 H32 0.9300
C12 H12 0.9300
C27 C22 1.390(10)
C27 H27 0.9300
C31 H31 0.9300
C52 H52 0.9300
C24 C25 1.330(10)
C24 C23 1.467(10)
C24 H24 0.9300
C23 C22 1.391(10)
C23 H23 0.9300
C44 H44 0.9300
C65 H65 0.9300
C58 H58 0.9300
C18 H18 0.9300
C25 H25 0.9300
C100 H10A 0.9700
C100 H10B 0.9700

loop_
_geom_torsion_atom_site_label_1
_geom_torsion_atom_site_label_2
_geom_torsion_atom_site_label_3
_geom_torsion_atom_site_label_4
_geom_torsion
C2 S2 C10 C11 -120.3(5)
C2 S2 C10 C15 59.1(6)
N7 Co2 N10 C42 149.1(5)
N9 Co2 N10 C42 -31.5(5)
N6 Co2 N10 C42 66.4(5)
N8 Co2 N10 C42 -113.3(5)
Cl2 Co2 N10 C42 -160(8)
N7 Co2 N10 C38 -31.5(5)
N9 Co2 N10 C38 147.9(5)
N6 Co2 N10 C38 -114.2(5)
N8 Co2 N10 C38 66.1(5)
Cl2 Co2 N10 C38 19(8)
N9 Co2 N7 C35 98(4)
N6 Co2 N7 C35 -1.3(4)
N8 Co2 N7 C35 178.8(4)
N10 Co2 N7 C35 -91.3(4)
Cl2 Co2 N7 C35 89.5(4)
N9 Co2 N7 O6 -79(4)
N6 Co2 N7 O6 -178.7(4)
N8 Co2 N7 O6 1.4(4)
N10 Co2 N7 O6 91.3(4)
Cl2 Co2 N7 O6 -87.9(4)
N7 Co2 N6 C34 -2.8(4)
N9 Co2 N6 C34 -179.4(4)
N8 Co2 N6 C34 154(91)
N10 Co2 N6 C34 88.0(4)
Cl2 Co2 N6 C34 -91.2(4)
N7 Co2 N6 O5 -177.0(4)
N9 Co2 N6 O5 6.4(4)
N8 Co2 N6 O5 -20(42)
N10 Co2 N6 O5 -86.2(4)
Cl2 Co2 N6 O5 94.5(4)
N3 Co1 N5 C5 -67.8(5)
N4 Co1 N5 C5 -149.8(5)
N1 Co1 N5 C5 29.8(5)
N2 Co1 N5 C5 111.7(5)
Cl1 Co1 N5 C5 -46(6)
N3 Co1 N5 C9 110.8(5)
N4 Co1 N5 C9 28.9(5)
N1 Co1 N5 C9 -151.5(5)
N2 Co1 N5 C9 -69.7(5)
Cl1 Co1 N5 C9 133(6)
N3 Co1 N2 C2 -24(24)
N4 Co1 N2 C2 -179.2(4)
N1 Co1 N2 C2 3.5(4)
N5 Co1 N2 C2 -87.7(4)
Cl1 Co1 N2 C2 91.8(4)
N3 Co1 N2 O2 148(23)
N4 Co1 N2 O2 -6.6(5)
N1 Co1 N2 O2 176.1(4)
N5 Co1 N2 O2 84.9(4)
Cl1 Co1 N2 O2 -95.7(4)
O5 N6 C34 C35 -179.9(5)
Co2 N6 C34 C35 5.9(6)
O5 N6 C34 S8 3.7(8)
Co2 N6 C34 S8 -170.6(3)
C49 S8 C34 N6 96.6(5)
C49 S8 C34 C35 -79.5(5)
C35 S7 C48 C47 44.6(6)
C35 S7 C48 C43 -139.4(5)
N3 Co1 N1 C1 -179.1(4)
N4 Co1 N1 C1 -96(5)
N2 Co1 N1 C1 1.2(4)
N5 Co1 N1 C1 92.1(4)
Cl1 Co1 N1 C1 -89.3(4)
N3 Co1 N1 O1 -2.7(4)
N4 Co1 N1 O1 80(5)
N2 Co1 N1 O1 177.5(4)
N5 Co1 N1 O1 -91.6(4)
Cl1 Co1 N1 O1 87.0(4)
C37 S5 C55 C60 -132.2(5)
C37 S5 C55 C56 50.0(5)
N4 Co1 N3 C4 3.1(4)
N1 Co1 N3 C4 -179.6(4)
N2 Co1 N3 C4 -152(23)
N5 Co1 N3 C4 -88.5(4)
Cl1 Co1 N3 C4 92.1(4)
N4 Co1 N3 O3 -179.5(4)
N1 Co1 N3 O3 -2.2(4)
N2 Co1 N3 O3 26(24)
N5 Co1 N3 O3 89.0(4)
Cl1 Co1 N3 O3 -90.5(4)
N7 Co2 N8 C37 -179.5(4)
N9 Co2 N8 C37 -2.9(4)
N6 Co2 N8 C37 23(42)
N10 Co2 N8 C37 89.7(4)
Cl2 Co2 N8 C37 -91.1(4)
N7 Co2 N8 O8 5.8(4)
N9 Co2 N8 O8 -177.6(4)
N6 Co2 N8 O8 -151(91)
N10 Co2 N8 O8 -85.0(4)
Cl2 Co2 N8 O8 94.2(4)
C34 S8 C49 C50 120.1(5)
C34 S8 C49 C54 -59.7(5)
C4 S4 C28 C29 121.3(5)
C4 S4 C28 C33 -58.3(6)
N7 Co2 N9 C36 77(4)
N6 Co2 N9 C36 176.6(4)
N8 Co2 N9 C36 -3.5(4)
N10 Co2 N9 C36 -92.9(4)
Cl2 Co2 N9 C36 86.3(4)
N7 Co2 N9 O7 -95(4)
N6 Co2 N9 O7 4.0(4)
N8 Co2 N9 O7 -176.2(4)
N10 Co2 N9 O7 94.5(4)
Cl2 Co2 N9 O7 -86.4(4)
O1 N1 C1 C2 178.6(5)
Co1 N1 C1 C2 -5.0(6)
O1 N1 C1 S1 -4.1(8)
Co1 N1 C1 S1 172.2(3)
C16 S1 C1 N1 -43.0(6)
C16 S1 C1 C2 134.0(5)
C5 N5 C9 C8 2.8(9)
Co1 N5 C9 C8 -175.9(5)
C33 C28 C29 C30 1.5(9)
S4 C28 C29 C30 -178.2(5)
C15 C10 C11 C12 -0.5(9)
S2 C10 C11 C12 179.0(5)
C54 C49 C50 C51 0.3(9)
S8 C49 C50 C51 -179.5(5)
C12 C13 C14 C15 1.6(10)
O6 N7 C35 C34 -177.9(5)
Co2 N7 C35 C34 4.6(6)
O6 N7 C35 S7 3.5(8)
Co2 N7 C35 S7 -173.9(3)
N6 C34 C35 N7 -6.9(7)
S8 C34 C35 N7 169.6(4)
N6 C34 C35 S7 171.7(4)
S8 C34 C35 S7 -11.8(7)
C48 S7 C35 N7 43.0(6)
C48 S7 C35 C34 -135.4(5)
N3 Co1 N4 C3 0.5(4)
N1 Co1 N4 C3 -83(5)
N2 Co1 N4 C3 -179.7(4)
N5 Co1 N4 C3 89.0(5)
Cl1 Co1 N4 C3 -89.6(4)
N3 Co1 N4 O4 177.7(4)
N1 Co1 N4 O4 94(5)
N2 Co1 N4 O4 -2.5(4)
N5 Co1 N4 O4 -93.8(4)
Cl1 Co1 N4 O4 87.6(4)
C1 S1 C16 C17 136.8(5)
C1 S1 C16 C21 -45.6(6)
C38 N10 C42 C41 -0.8(9)
Co2 N10 C42 C41 178.5(5)
O4 N4 C3 C4 179.4(5)
Co1 N4 C3 C4 -3.4(7)
O4 N4 C3 S3 2.7(9)
Co1 N4 C3 S3 179.9(3)
C22 S3 C3 N4 -70.0(6)
C22 S3 C3 C4 113.6(5)
C21 C16 C17 C18 -2.2(9)
S1 C16 C17 C18 175.5(5)
C29 C28 C33 C32 -3.0(10)
S4 C28 C33 C32 176.6(5)
O7 N9 C36 C37 -178.8(5)
Co2 N9 C36 C37 8.4(6)
O7 N9 C36 S6 1.8(8)
Co2 N9 C36 S6 -171.1(3)
C61 S6 C36 N9 136.9(5)
C61 S6 C36 C37 -42.5(6)
C60 C55 C56 C57 0.4(9)
S5 C55 C56 C57 178.2(5)
C42 N10 C38 C39 0.8(9)
Co2 N10 C38 C39 -178.6(5)
C40 C39 C38 N10 0.1(9)
C38 C39 C40 C41 -1.0(9)
O2 N2 C2 C1 -179.8(5)
Co1 N2 C2 C1 -6.9(6)
O2 N2 C2 S2 -2.8(8)
Co1 N2 C2 S2 170.1(3)
N1 C1 C2 N2 7.7(7)
S1 C1 C2 N2 -169.6(4)
N1 C1 C2 S2 -169.4(4)
S1 C1 C2 S2 13.3(7)
C10 S2 C2 N2 -99.4(6)
C10 S2 C2 C1 77.3(5)
O8 N8 C37 C36 -177.6(5)
Co2 N8 C37 C36 7.7(6)
O8 N8 C37 S5 3.4(8)
Co2 N8 C37 S5 -171.4(3)
N9 C36 C37 N8 -10.4(7)
S6 C36 C37 N8 169.0(4)
N9 C36 C37 S5 168.7(4)
S6 C36 C37 S5 -11.9(7)
C55 S5 C37 N8 40.2(6)
C55 S5 C37 C36 -138.7(5)
C43 C48 C47 C46 0.9(9)
S7 C48 C47 C46 176.8(5)
C50 C49 C54 C53 -1.7(9)
S8 C49 C54 C53 178.0(5)
C18 C19 C20 C21 -0.5(9)
C47 C48 C43 C44 0.0(9)
S7 C48 C43 C44 -176.1(5)
C55 C56 C57 C58 -0.9(10)
C49 C50 C51 C52 1.0(9)
C49 C54 C53 C52 1.9(9)
C19 C20 C21 C16 1.2(9)
C17 C16 C21 C20 0.1(9)
S1 C16 C21 C20 -177.4(5)
C5 C6 C7 C8 0.8(10)
N5 C9 C8 C7 -2.7(10)
C6 C7 C8 C9 0.9(10)
C65 C66 C61 C62 -0.3(10)
C65 C66 C61 S6 176.4(5)
C63 C62 C61 C66 -2.1(10)
C63 C62 C61 S6 -178.6(5)
C36 S6 C61 C66 139.3(5)
C36 S6 C61 C62 -44.0(6)
C44 C45 C46 C47 1.5(10)
C48 C47 C46 C45 -1.6(9)
N10 C42 C41 C40 0.0(9)
C39 C40 C41 C42 0.9(9)
C28 C29 C30 C31 2.2(10)
C9 N5 C5 C6 -1.1(9)
Co1 N5 C5 C6 177.6(5)
C7 C6 C5 N5 -0.7(10)
C13 C14 C15 C10 -2.4(10)
C11 C10 C15 C14 1.8(9)
S2 C10 C15 C14 -177.6(5)
C65 C64 C63 C62 0.4(11)
C61 C62 C63 C64 2.0(10)
C56 C55 C60 C59 0.3(10)
S5 C55 C60 C59 -177.6(6)
C58 C59 C60 C55 -0.4(11)
C28 C33 C32 C31 1.0(10)
C14 C13 C12 C11 -0.2(10)
C10 C11 C12 C13 -0.4(10)
O3 N3 C4 C3 176.9(5)
Co1 N3 C4 C3 -5.5(6)
O3 N3 C4 S4 -2.4(8)
Co1 N3 C4 S4 175.1(3)
N4 C3 C4 N3 5.8(7)
S3 C3 C4 N3 -177.3(4)
N4 C3 C4 S4 -174.9(4)
S3 C3 C4 S4 2.0(7)
C28 S4 C4 N3 -44.0(6)
C28 S4 C4 C3 136.7(5)
C25 C26 C27 C22 -3.0(12)
C29 C30 C31 C32 -4.2(10)
C33 C32 C31 C30 2.6(10)
C50 C51 C52 C53 -0.8(10)
C54 C53 C52 C51 -0.7(10)
C25 C24 C23 C22 12.5(12)
C48 C43 C44 C45 -0.2(10)
C46 C45 C44 C43 -0.6(10)
C63 C64 C65 C66 -2.8(11)
C61 C66 C65 C64 2.7(11)
C56 C57 C58 C59 0.8(11)
C60 C59 C58 C57 -0.1(12)
C20 C19 C18 C17 -1.5(10)
C16 C17 C18 C19 2.9(9)
C24 C23 C22 C27 -5.4(11)
C24 C23 C22 S3 176.5(6)
C26 C27 C22 C23 1.1(12)
C26 C27 C22 S3 179.3(7)
C3 S3 C22 C23 0.0(8)
C3 S3 C22 C27 -178.1(6)
C23 C24 C25 C26 -15.2(13)
C27 C26 C25 C24 10.5(13)
